data_7230012
loop_
_publ_author_name
'Liu, Siyu'
'Guo, Mingming'
'Guo, Huadong'
'Sun, Yingying'
'Guo, Xianmin'
'Sun, Shaowen'
'Alexandrov, Eugeny V.'

_publ_section_title
;
 Structural diversity of six metal--organic frameworks from a rigid
 bisimidazole ligand and their adsorption of organic dyes
;
_journal_issue 8
_journal_name_full 'RSC Advances'
_journal_page_first 4039
_journal_paper_doi 10.1039/C7RA11754J
_journal_volume 8
_journal_year 2018
_chemical_formula_moiety 'C44 H32 Cd2 N8 O10 S2'
_chemical_formula_sum 'C44 H32 Cd2 N8 O10 S2'
_chemical_formula_weight 1121.70
_chemical_melting_point ?
_chemical_name_systematic
;
 ?
;
_space_group_IT_number 14
_symmetry_cell_setting monoclinic
_symmetry_space_group_name_Hall '-P 2ybc'
_symmetry_space_group_name_H-M 'P 1 21/c 1'
_atom_sites_solution_hydrogens geom
_atom_sites_solution_primary direct
_atom_sites_solution_secondary difmap
_audit_creation_method SHELXL-97
_audit_update_record
;
2017-09-27 deposited with the CCDC.
2018-01-16 downloaded from the CCDC.
;
_cell_angle_alpha 90.00
_cell_angle_beta 114.192(4)
_cell_angle_gamma 90.00
_cell_formula_units_Z 2
_cell_length_a 11.376(2)
_cell_length_b 17.593(3)
_cell_length_c 11.651(2)
_cell_measurement_reflns_used 5279
_cell_measurement_temperature 120(2)
_cell_measurement_theta_max 28.34
_cell_measurement_theta_min 1.96
_cell_volume 2127.0(6)
_computing_cell_refinement 'Bruker SMART'
_computing_data_collection 'Bruker SMART'
_computing_data_reduction 'Bruker SAINT'
_computing_molecular_graphics SHELXP-97
_computing_publication_material SHELXTL
_computing_structure_refinement 'SHELXL-97 (Sheldrick, 1997)'
_computing_structure_solution 'SHELXS-97 (Sheldrick, 1990)'
_diffrn_ambient_temperature 120(2)
_diffrn_detector_area_resol_mean 9.00cm
_diffrn_measured_fraction_theta_full 0.995
_diffrn_measured_fraction_theta_max 0.995
_diffrn_measurement_device_type 'CCD area detector'
_diffrn_measurement_method 'phi and omega scans'
_diffrn_radiation_monochromator graphite
_diffrn_radiation_source 'fine-focus sealed tube'
_diffrn_radiation_type MoK\a
_diffrn_radiation_wavelength 0.71073
_diffrn_reflns_av_R_equivalents 0.0598
_diffrn_reflns_av_sigmaI/netI 0.0728
_diffrn_reflns_limit_h_max 15
_diffrn_reflns_limit_h_min -14
_diffrn_reflns_limit_k_max 23
_diffrn_reflns_limit_k_min -22
_diffrn_reflns_limit_l_max 15
_diffrn_reflns_limit_l_min -14
_diffrn_reflns_number 15534
_diffrn_reflns_theta_full 28.34
_diffrn_reflns_theta_max 28.34
_diffrn_reflns_theta_min 1.96
_diffrn_standards_decay_% none
_diffrn_standards_interval_count none
_diffrn_standards_interval_time none
_diffrn_standards_number none
_exptl_absorpt_coefficient_mu 1.169
_exptl_absorpt_correction_T_max 0.831
_exptl_absorpt_correction_T_min 0.780
_exptl_absorpt_correction_type empirical
_exptl_absorpt_process_details SADABS
_exptl_crystal_colour colorless
_exptl_crystal_density_diffrn 1.751
_exptl_crystal_density_method 'not measured'
_exptl_crystal_description block
_exptl_crystal_F_000 1120
_exptl_crystal_size_max 0.24
_exptl_crystal_size_mid 0.18
_exptl_crystal_size_min 0.16
_refine_diff_density_max 0.972
_refine_diff_density_min -0.970
_refine_diff_density_rms 0.126
_refine_ls_extinction_method none
_refine_ls_goodness_of_fit_ref 1.020
_refine_ls_hydrogen_treatment constr
_refine_ls_matrix_type full
_refine_ls_number_parameters 298
_refine_ls_number_reflns 5279
_refine_ls_number_restraints 0
_refine_ls_restrained_S_all 1.020
_refine_ls_R_factor_all 0.0724
_refine_ls_R_factor_gt 0.0390
_refine_ls_shift/su_max 0.000
_refine_ls_shift/su_mean 0.000
_refine_ls_structure_factor_coef Fsqd
_refine_ls_weighting_details 'calc w=1/[\s^2^(Fo^2^)+(0.0262P)^2^+1.6033P] where P=(Fo^2^+2Fc^2^)/3'
_refine_ls_weighting_scheme calc
_refine_ls_wR_factor_gt 0.0698
_refine_ls_wR_factor_ref 0.0820
_reflns_number_gt 3791
_reflns_number_total 5279
_reflns_threshold_expression >2sigma(I)
_cod_data_source_file c7ra11754j2.cif
_cod_data_source_block 2
_cod_depositor_comments
;
The following automatic conversions were performed:

'_chemical_melting_point' value 'not measured' was changed to '?' -
the value is undefined or not given.

Automatic conversion script
Id: cif_fix_values 4973 2017-02-22 13:04:09Z antanas 
;
_cod_original_cell_volume 2127.0(7)
_cod_original_sg_symbol_H-M P21/c
_cod_database_code 7230012

loop_
_symmetry_equiv_pos_as_xyz
'x, y, z'
'-x, y+1/2, -z+1/2'
'-x, -y, -z'
'x, -y-1/2, z-1/2'

loop_
_atom_site_label
_atom_site_type_symbol
_atom_site_fract_x
_atom_site_fract_y
_atom_site_fract_z
_atom_site_U_iso_or_equiv
_atom_site_adp_type
_atom_site_occupancy
_atom_site_symmetry_multiplicity
_atom_site_calc_flag
_atom_site_refinement_flags
C1 C 0.4797(4) 0.2279(2) -0.1013(3) 0.0173(8) Uani 1 1 d .
C2 C 0.3448(3) 0.2332(2) -0.1135(3) 0.0152(7) Uani 1 1 d .
C3 C 0.2903(4) 0.2144(2) -0.0321(3) 0.0197(8) Uani 1 1 d .
H3 H 0.3366 0.1953 0.0484 0.024 Uiso 1 1 calc R
C4 C 0.1555(4) 0.2272(2) -0.0843(3) 0.0193(8) Uani 1 1 d .
H4 H 0.1032 0.2166 -0.0425 0.023 Uiso 1 1 calc R
C5 C 0.1111(3) 0.2569(2) -0.2028(3) 0.0160(8) Uani 1 1 d .
C6 C -0.0210(3) 0.28156(19) -0.2898(3) 0.0150(7) Uani 1 1 d .
C7 C 0.6596(4) 0.0681(2) 0.2004(4) 0.0208(8) Uani 1 1 d .
H7 H 0.6125 0.1110 0.2023 0.025 Uiso 1 1 calc R
C8 C 0.7437(4) -0.0468(2) 0.2368(4) 0.0239(9) Uani 1 1 d .
H8 H 0.7648 -0.0962 0.2663 0.029 Uiso 1 1 calc R
C9 C 0.7828(4) -0.0094(2) 0.1575(3) 0.0222(9) Uani 1 1 d .
H9 H 0.8377 -0.0292 0.1238 0.027 Uiso 1 1 calc R
C10 C 0.6034(4) -0.0095(2) 0.3477(3) 0.0201(8) Uani 1 1 d .
C11 C 0.5856(4) 0.0493(2) 0.4145(4) 0.0211(8) Uani 1 1 d .
H11 H 0.6154 0.0975 0.4074 0.025 Uiso 1 1 calc R
C12 C 0.5218(4) 0.0374(2) 0.4951(4) 0.0209(8) Uani 1 1 d .
C13 C 0.5002(4) 0.0968(2) 0.5657(4) 0.0232(9) Uani 1 1 d .
H13 H 0.5280 0.1457 0.5592 0.028 Uiso 1 1 calc R
C14 C 0.4393(4) 0.0837(2) 0.6432(4) 0.0222(9) Uani 1 1 d .
H14 H 0.4260 0.1232 0.6895 0.027 Uiso 1 1 calc R
C15 C 0.7287(4) 0.0036(2) -0.1555(4) 0.0224(9) Uani 1 1 d .
H15 H 0.6814 -0.0234 -0.1201 0.027 Uiso 1 1 calc R
C16 C 0.7662(4) -0.0235(2) -0.2432(4) 0.0237(9) Uani 1 1 d .
H16 H 0.7510 -0.0720 -0.2783 0.028 Uiso 1 1 calc R
C17 C 0.8306(4) 0.0942(2) -0.1985(4) 0.0206(8) Uani 1 1 d .
H17 H 0.8676 0.1412 -0.2000 0.025 Uiso 1 1 calc R
C18 C 0.8898(4) 0.0335(2) -0.3593(3) 0.0185(8) Uani 1 1 d .
C19 C 0.8993(4) 0.1012(2) -0.4170(4) 0.0219(9) Uani 1 1 d .
H19 H 0.8664 0.1460 -0.3994 0.026 Uiso 1 1 calc R
C20 C 0.9566(4) 0.1021(2) -0.4990(4) 0.0219(8) Uani 1 1 d .
H20 H 0.9631 0.1477 -0.5364 0.026 Uiso 1 1 calc R
C21 C 1.0066(4) 0.0347(2) -0.5284(3) 0.0192(8) Uani 1 1 d .
C22 C 1.0654(4) 0.0336(2) -0.6147(3) 0.0201(8) Uani 1 1 d .
H22 H 1.0735 0.0783 -0.6534 0.024 Uiso 1 1 calc R
N1 N 0.7296(3) 0.06260(17) 0.1337(3) 0.0202(7) Uani 1 1 d .
N2 N 0.6653(3) 0.00365(17) 0.2653(3) 0.0201(7) Uani 1 1 d .
N3 N 0.7713(3) 0.07811(17) -0.1258(3) 0.0195(7) Uani 1 1 d .
N4 N 0.8316(3) 0.03454(16) -0.2709(3) 0.0178(7) Uani 1 1 d .
O1 O 0.5627(2) 0.20074(15) -0.0004(2) 0.0213(6) Uani 1 1 d .
O2 O 0.4997(3) 0.25127(17) -0.1937(3) 0.0292(7) Uani 1 1 d .
O3 O -0.0292(2) 0.31601(15) -0.3881(2) 0.0238(6) Uani 1 1 d .
O4 O -0.1162(2) 0.26809(14) -0.2646(2) 0.0199(6) Uani 1 1 d .
OW1 O 0.7469(3) 0.26173(14) -0.1135(2) 0.0214(6) Uani 1 1 d .
Cd1 Cd 0.75734(2) 0.160149(15) 0.01910(2) 0.01410(8) Uani 1 1 d .
S1 S 0.23222(9) 0.26801(5) -0.25299(9) 0.0165(2) Uani 1 1 d .

loop_
_atom_site_aniso_label
_atom_site_aniso_U_11
_atom_site_aniso_U_22
_atom_site_aniso_U_33
_atom_site_aniso_U_23
_atom_site_aniso_U_13
_atom_site_aniso_U_12
C1 0.0164(19) 0.0149(18) 0.020(2) -0.0062(15) 0.0073(16) 0.0000(15)
C2 0.0139(18) 0.0154(18) 0.0157(19) -0.0032(15) 0.0055(15) 0.0016(15)
C3 0.0158(19) 0.027(2) 0.0139(19) 0.0029(16) 0.0040(15) 0.0027(17)
C4 0.0182(19) 0.025(2) 0.018(2) -0.0008(16) 0.0111(16) 0.0007(17)
C5 0.0149(18) 0.0159(18) 0.0179(19) -0.0025(15) 0.0074(15) -0.0002(15)
C6 0.0179(19) 0.0076(16) 0.019(2) -0.0059(14) 0.0076(16) -0.0018(15)
C7 0.024(2) 0.0160(19) 0.026(2) 0.0062(16) 0.0141(18) 0.0007(17)
C8 0.031(2) 0.0129(19) 0.024(2) 0.0010(16) 0.0065(18) 0.0028(17)
C9 0.024(2) 0.024(2) 0.018(2) -0.0008(16) 0.0074(17) 0.0008(18)
C10 0.023(2) 0.021(2) 0.0153(19) 0.0056(16) 0.0069(16) -0.0013(17)
C11 0.027(2) 0.0108(18) 0.024(2) 0.0041(16) 0.0092(17) -0.0038(16)
C12 0.023(2) 0.0180(19) 0.020(2) 0.0021(16) 0.0071(17) -0.0027(17)
C13 0.029(2) 0.0147(19) 0.023(2) 0.0042(16) 0.0077(18) -0.0021(17)
C14 0.031(2) 0.0166(19) 0.019(2) 0.0001(16) 0.0100(18) -0.0016(18)
C15 0.028(2) 0.020(2) 0.020(2) 0.0024(16) 0.0099(18) -0.0017(17)
C16 0.036(2) 0.0127(18) 0.024(2) 0.0011(16) 0.0137(19) -0.0015(18)
C17 0.025(2) 0.0144(18) 0.024(2) -0.0050(16) 0.0115(17) -0.0016(17)
C18 0.0191(19) 0.0187(19) 0.0164(19) -0.0027(15) 0.0060(16) 0.0018(16)
C19 0.029(2) 0.0127(18) 0.027(2) -0.0023(16) 0.0139(18) 0.0014(17)
C20 0.030(2) 0.0117(18) 0.025(2) 0.0021(16) 0.0119(18) 0.0009(17)
C21 0.020(2) 0.0174(19) 0.019(2) 0.0007(16) 0.0070(16) 0.0015(16)
C22 0.024(2) 0.0161(19) 0.019(2) 0.0005(15) 0.0083(17) 0.0017(17)
N1 0.0207(17) 0.0174(16) 0.0241(18) 0.0001(14) 0.0106(14) -0.0019(14)
N2 0.0251(18) 0.0145(16) 0.0207(17) 0.0017(13) 0.0095(14) -0.0035(14)
N3 0.0219(17) 0.0168(16) 0.0213(18) -0.0014(13) 0.0103(14) -0.0032(14)
N4 0.0230(17) 0.0141(15) 0.0173(17) -0.0023(13) 0.0093(14) 0.0014(14)
O1 0.0145(13) 0.0284(15) 0.0205(14) 0.0024(12) 0.0066(11) 0.0044(12)
O2 0.0225(15) 0.0476(19) 0.0207(15) 0.0047(14) 0.0120(13) 0.0041(14)
O3 0.0171(14) 0.0313(15) 0.0228(15) 0.0081(12) 0.0079(12) 0.0055(12)
O4 0.0150(13) 0.0187(13) 0.0274(15) -0.0021(11) 0.0102(12) 0.0007(11)
OW1 0.0248(15) 0.0169(13) 0.0258(15) 0.0012(11) 0.0138(13) -0.0018(12)
Cd1 0.01245(12) 0.01502(12) 0.01557(13) -0.00083(12) 0.00650(9) -0.00111(13)
S1 0.0138(4) 0.0196(5) 0.0168(5) 0.0022(4) 0.0070(4) 0.0026(4)

loop_
_atom_type_symbol
_atom_type_description
_atom_type_scat_dispersion_real
_atom_type_scat_dispersion_imag
_atom_type_scat_source
C C 0.0033 0.0016 'International Tables Vol C Tables 4.2.6.8 and 6.1.1.4'
H H 0.0000 0.0000 'International Tables Vol C Tables 4.2.6.8 and 6.1.1.4'
N N 0.0061 0.0033 'International Tables Vol C Tables 4.2.6.8 and 6.1.1.4'
O O 0.0106 0.0060 'International Tables Vol C Tables 4.2.6.8 and 6.1.1.4'
Cd Cd -0.8075 1.2024 'International Tables Vol C Tables 4.2.6.8 and 6.1.1.4'
S S 0.1246 0.1234 'International Tables Vol C Tables 4.2.6.8 and 6.1.1.4'

loop_
_geom_angle_atom_site_label_1
_geom_angle_atom_site_label_2
_geom_angle_atom_site_label_3
_geom_angle
_geom_angle_site_symmetry_1
_geom_angle_site_symmetry_3
O2 C1 O1 126.3(3) . .
O2 C1 C2 116.1(3) . .
O1 C1 C2 117.6(3) . .
C3 C2 C1 131.4(3) . .
C3 C2 S1 111.6(3) . .
C1 C2 S1 117.0(3) . .
C2 C3 C4 112.4(3) . .
C2 C3 H3 123.8 . .
C4 C3 H3 123.8 . .
C5 C4 C3 112.5(3) . .
C5 C4 H4 123.7 . .
C3 C4 H4 123.7 . .
C4 C5 C6 130.6(3) . .
C4 C5 S1 111.8(3) . .
C6 C5 S1 117.5(3) . .
O4 C6 O3 123.5(3) . .
O4 C6 C5 120.8(3) . .
O3 C6 C5 115.7(3) . .
N1 C7 N2 111.3(3) . .
N1 C7 H7 124.3 . .
N2 C7 H7 124.3 . .
C9 C8 N2 106.0(3) . .
C9 C8 H8 127.0 . .
N2 C8 H8 127.0 . .
C8 C9 N1 110.1(3) . .
C8 C9 H9 124.9 . .
N1 C9 H9 124.9 . .
C11 C10 C14 121.6(3) . 3_656
C11 C10 N2 119.6(3) . .
C14 C10 N2 118.8(3) 3_656 .
C10 C11 C12 120.3(3) . .
C10 C11 H11 119.8 . .
C12 C11 H11 119.8 . .
C13 C12 C11 122.4(3) . .
C13 C12 C12 119.1(4) . 3_656
C11 C12 C12 118.5(4) . 3_656
C14 C13 C12 121.2(3) . .
C14 C13 H13 119.4 . .
C12 C13 H13 119.4 . .
C13 C14 C10 119.3(4) . 3_656
C13 C14 H14 120.3 . .
C10 C14 H14 120.3 3_656 .
C16 C15 N3 109.6(3) . .
C16 C15 H15 125.2 . .
N3 C15 H15 125.2 . .
C15 C16 N4 106.5(3) . .
C15 C16 H16 126.7 . .
N4 C16 H16 126.7 . .
N3 C17 N4 111.9(3) . .
N3 C17 H17 124.1 . .
N4 C17 H17 124.1 . .
C22 C18 C19 121.4(3) 3_754 .
C22 C18 N4 119.6(3) 3_754 .
C19 C18 N4 119.0(3) . .
C20 C19 C18 120.2(3) . .
C20 C19 H19 119.9 . .
C18 C19 H19 119.9 . .
C19 C20 C21 121.1(3) . .
C19 C20 H20 119.4 . .
C21 C20 H20 119.4 . .
C20 C21 C22 122.4(3) . .
C20 C21 C21 118.4(4) . 3_754
C22 C21 C21 119.2(4) . 3_754
C18 C22 C21 119.7(3) 3_754 .
C18 C22 H22 120.1 3_754 .
C21 C22 H22 120.1 . .
C7 N1 C9 105.6(3) . .
C7 N1 Cd1 123.4(2) . .
C9 N1 Cd1 130.9(2) . .
C7 N2 C8 106.9(3) . .
C7 N2 C10 126.2(3) . .
C8 N2 C10 126.9(3) . .
C17 N3 C15 105.2(3) . .
C17 N3 Cd1 123.5(2) . .
C15 N3 Cd1 131.2(2) . .
C17 N4 C16 106.7(3) . .
C17 N4 C18 125.6(3) . .
C16 N4 C18 127.6(3) . .
C1 O1 Cd1 123.0(2) . .
C6 O3 Cd1 100.9(2) . 4_465
O1 Cd1 O3 144.26(9) . 4_666
O1 Cd1 N1 86.04(10) . .
O3 Cd1 N1 103.90(11) 4_666 .
O1 Cd1 N3 119.46(10) . .
O3 Cd1 N3 94.86(10) 4_666 .
N1 Cd1 N3 91.47(11) . .
O1 Cd1 OW1 84.78(9) . .
O3 Cd1 OW1 85.85(9) 4_666 .
N1 Cd1 OW1 170.05(10) . .
N3 Cd1 OW1 89.69(10) . .
C5 S1 C2 91.66(17) . .

loop_
_geom_bond_atom_site_label_1
_geom_bond_atom_site_label_2
_geom_bond_distance
_geom_bond_site_symmetry_2
C1 O2 1.257(4) .
C1 O1 1.262(4) .
C1 C2 1.485(5) .
C2 C3 1.370(5) .
C2 S1 1.718(4) .
C3 C4 1.417(5) .
C3 H3 0.9300 .
C4 C5 1.365(5) .
C4 H4 0.9300 .
C5 C6 1.492(5) .
C5 S1 1.715(3) .
C6 O4 1.255(4) .
C6 O3 1.265(4) .
C7 N1 1.325(4) .
C7 N2 1.350(4) .
C7 H7 0.9300 .
C8 C9 1.349(5) .
C8 N2 1.391(5) .
C8 H8 0.9300 .
C9 N1 1.382(5) .
C9 H9 0.9300 .
C10 C11 1.359(5) .
C10 C14 1.412(5) 3_656
C10 N2 1.423(4) .
C11 C12 1.418(5) .
C11 H11 0.9300 .
C12 C13 1.412(5) .
C12 C12 1.429(7) 3_656
C13 C14 1.364(5) .
C13 H13 0.9300 .
C14 C10 1.412(5) 3_656
C14 H14 0.9300 .
C15 C16 1.346(5) .
C15 N3 1.391(5) .
C15 H15 0.9300 .
C16 N4 1.377(5) .
C16 H16 0.9300 .
C17 N3 1.312(4) .
C17 N4 1.349(4) .
C17 H17 0.9300 .
C18 C22 1.369(5) 3_754
C18 C19 1.395(5) .
C18 N4 1.436(4) .
C19 C20 1.359(5) .
C19 H19 0.9300 .
C20 C21 1.416(5) .
C20 H20 0.9300 .
C21 C22 1.417(5) .
C21 C21 1.426(7) 3_754
C22 C18 1.369(5) 3_754
C22 H22 0.9300 .
N1 Cd1 2.274(3) .
N3 Cd1 2.276(3) .
O1 Cd1 2.247(2) .
O3 Cd1 2.256(3) 4_465
OW1 Cd1 2.333(2) .
Cd1 O3 2.256(3) 4_666

loop_
_geom_torsion_atom_site_label_1
_geom_torsion_atom_site_label_2
_geom_torsion_atom_site_label_3
_geom_torsion_atom_site_label_4
_geom_torsion
_geom_torsion_site_symmetry_1
_geom_torsion_site_symmetry_4
O2 C1 C2 C3 -178.9(4) . .
O1 C1 C2 C3 1.0(6) . .
O2 C1 C2 S1 1.7(4) . .
O1 C1 C2 S1 -178.4(3) . .
C1 C2 C3 C4 -178.5(4) . .
S1 C2 C3 C4 0.9(4) . .
C2 C3 C4 C5 -1.3(5) . .
C3 C4 C5 C6 -177.5(3) . .
C3 C4 C5 S1 1.1(4) . .
C4 C5 C6 O4 -8.7(6) . .
S1 C5 C6 O4 172.7(3) . .
C4 C5 C6 O3 171.3(4) . .
S1 C5 C6 O3 -7.2(4) . .
N2 C8 C9 N1 -1.0(4) . .
C14 C10 C11 C12 -0.6(6) 3_656 .
N2 C10 C11 C12 178.7(3) . .
C10 C11 C12 C13 -179.5(4) . .
C10 C11 C12 C12 0.6(7) . 3_656
C11 C12 C13 C14 -179.5(4) . .
C12 C12 C13 C14 0.3(7) 3_656 .
C12 C13 C14 C10 -0.3(6) . 3_656
N3 C15 C16 N4 -0.9(5) . .
C22 C18 C19 C20 -1.5(6) 3_754 .
N4 C18 C19 C20 178.6(4) . .
C18 C19 C20 C21 0.6(6) . .
C19 C20 C21 C22 179.2(4) . .
C19 C20 C21 C21 1.1(7) . 3_754
C20 C21 C22 C18 -179.0(4) . 3_754
C21 C21 C22 C18 -1.0(7) 3_754 3_754
N2 C7 N1 C9 0.0(4) . .
N2 C7 N1 Cd1 -176.3(2) . .
C8 C9 N1 C7 0.7(4) . .
C8 C9 N1 Cd1 176.5(3) . .
N1 C7 N2 C8 -0.6(4) . .
N1 C7 N2 C10 179.0(3) . .
C9 C8 N2 C7 1.0(4) . .
C9 C8 N2 C10 -178.6(3) . .
C11 C10 N2 C7 -32.1(6) . .
C14 C10 N2 C7 147.3(4) 3_656 .
C11 C10 N2 C8 147.5(4) . .
C14 C10 N2 C8 -33.1(6) 3_656 .
N4 C17 N3 C15 -1.4(4) . .
N4 C17 N3 Cd1 176.4(2) . .
C16 C15 N3 C17 1.4(4) . .
C16 C15 N3 Cd1 -176.2(3) . .
N3 C17 N4 C16 0.9(5) . .
N3 C17 N4 C18 -179.3(3) . .
C15 C16 N4 C17 0.0(4) . .
C15 C16 N4 C18 -179.8(3) . .
C22 C18 N4 C17 151.5(4) 3_754 .
C19 C18 N4 C17 -28.6(6) . .
C22 C18 N4 C16 -28.7(6) 3_754 .
C19 C18 N4 C16 151.2(4) . .
O2 C1 O1 Cd1 -16.2(5) . .
C2 C1 O1 Cd1 163.9(2) . .
O4 C6 O3 Cd1 0.4(4) . 4_465
C5 C6 O3 Cd1 -179.6(2) . 4_465
C1 O1 Cd1 O3 111.8(3) . 4_666
C1 O1 Cd1 N1 -139.8(3) . .
C1 O1 Cd1 N3 -50.4(3) . .
C1 O1 Cd1 OW1 36.3(3) . .
C7 N1 Cd1 O1 -28.7(3) . .
C9 N1 Cd1 O1 156.0(3) . .
C7 N1 Cd1 O3 116.4(3) . 4_666
C9 N1 Cd1 O3 -58.8(3) . 4_666
C7 N1 Cd1 N3 -148.2(3) . .
C9 N1 Cd1 N3 36.6(3) . .
C7 N1 Cd1 OW1 -51.6(7) . .
C9 N1 Cd1 OW1 133.1(5) . .
C17 N3 Cd1 O1 118.0(3) . .
C15 N3 Cd1 O1 -64.8(4) . .
C17 N3 Cd1 O3 -51.7(3) . 4_666
C15 N3 Cd1 O3 125.5(3) . 4_666
C17 N3 Cd1 N1 -155.7(3) . .
C15 N3 Cd1 N1 21.4(3) . .
C17 N3 Cd1 OW1 34.2(3) . .
C15 N3 Cd1 OW1 -148.7(3) . .
C4 C5 S1 C2 -0.4(3) . .
C6 C5 S1 C2 178.4(3) . .
C3 C2 S1 C5 -0.3(3) . .
C1 C2 S1 C5 179.2(3) . .
